data_7719135
loop_
_publ_author_name
'Chen, Congcong'
'Luo, Zhongshiqi'
'Zhang, Mengke'
'Li, Xiaojing'
'Zhang, Tonghuan'
'Chen, Jian'

_publ_section_title
;
 Tuning the visible circularly polarized luminescence in highly emissive
 chiral terbium and europium chlorides.
;
_journal_issue 33
_journal_name_full 'Dalton transactions (Cambridge, England : 2003)'
_journal_page_first 12658
_journal_page_last 12666
_journal_paper_doi 10.1039/d5dt01465d
_journal_volume 54
_journal_year 2025
_chemical_absolute_configuration ad
_chemical_formula_moiety '3(Cl6 Eu), Cl, 5(C5 H14 N2)'
_chemical_formula_sum 'C25 H70 Cl19 Eu3 N10'
_chemical_formula_weight 1640.34
_space_group_crystal_system orthorhombic
_space_group_IT_number 19
_space_group_name_Hall 'P 2ac 2ab'
_space_group_name_H-M_alt 'P 21 21 21'
_atom_sites_solution_hydrogens geom
_atom_sites_solution_primary dual
_audit_creation_date 2024-05-23
_audit_creation_method
;
Olex2 1.5
(compiled 2024.02.16 svn.r378c4104 for OlexSys, GUI svn.r6928)
;
_audit_update_record
;
2024-05-23 deposited with the CCDC.	2025-07-21 downloaded from the CCDC.
;
_cell_angle_alpha 90
_cell_angle_beta 90
_cell_angle_gamma 90
_cell_formula_units_Z 4
_cell_length_a 12.926(3)
_cell_length_b 16.253(4)
_cell_length_c 27.572(8)
_cell_measurement_reflns_used 9889
_cell_measurement_temperature 100.00
_cell_measurement_theta_max 25.271
_cell_measurement_theta_min 2.497
_cell_volume 5792(3)
_computing_cell_refinement 'SAINT V8.40B (?, 2016)'
_computing_data_reduction 'SAINT V8.40B (?, 2016)'
_computing_molecular_graphics 'Olex2 1.5 (Dolomanov et al., 2009)'
_computing_publication_material 'Olex2 1.5 (Dolomanov et al., 2009)'
_computing_structure_refinement 'SHELXL 2018/3 (Sheldrick, 2015)'
_computing_structure_solution 'SHELXT 2018/2 (Sheldrick, 2018)'
_diffrn_ambient_temperature 100.00
_diffrn_detector 'Bruker APEX2 area detector'
_diffrn_detector_area_resol_mean 7.9
_diffrn_detector_type 'CCD area detector'
_diffrn_measured_fraction_theta_full 0.998
_diffrn_measured_fraction_theta_max 0.994
_diffrn_measurement_device 'three-circle diffractometer'
_diffrn_measurement_device_type 'Bruker D8 Venture'
_diffrn_measurement_method '\f and \w scans'
_diffrn_radiation_monochromator 'mirror optics'
_diffrn_radiation_probe x-ray
_diffrn_radiation_type MoK\a
_diffrn_radiation_wavelength 0.71073
_diffrn_reflns_av_R_equivalents 0.0658
_diffrn_reflns_av_unetI/netI 0.0733
_diffrn_reflns_Laue_measured_fraction_full 0.998
_diffrn_reflns_Laue_measured_fraction_max 0.994
_diffrn_reflns_limit_h_max 15
_diffrn_reflns_limit_h_min -14
_diffrn_reflns_limit_k_max 19
_diffrn_reflns_limit_k_min -19
_diffrn_reflns_limit_l_max 33
_diffrn_reflns_limit_l_min -32
_diffrn_reflns_number 34030
_diffrn_reflns_point_group_measured_fraction_full 0.997
_diffrn_reflns_point_group_measured_fraction_max 0.993
_diffrn_reflns_theta_full 25.242
_diffrn_reflns_theta_max 25.290
_diffrn_reflns_theta_min 1.740
_diffrn_source 'microfocus sealed X-ray tube'
_diffrn_source_current 1.0
_diffrn_source_power 0.05
_diffrn_source_type 'Incoatec I\ms'
_diffrn_source_voltage 50.0
_diffrn_standards_number 0
_exptl_absorpt_coefficient_mu 4.116
_exptl_absorpt_correction_T_max 0.7452
_exptl_absorpt_correction_T_min 0.6398
_exptl_absorpt_correction_type multi-scan
_exptl_absorpt_process_details
;
SADABS-2016/2 (Bruker,2016/2) was used for absorption correction.
wR2(int) was 0.0962 before and 0.0773 after correction.
The Ratio of minimum to maximum transmission is 0.8586.
The \l/2 correction factor is Not present.
;
_exptl_crystal_colour colourless
_exptl_crystal_colour_primary colourless
_exptl_crystal_density_diffrn 1.881
_exptl_crystal_description block
_exptl_crystal_F_000 3208
_exptl_crystal_size_max 0.096
_exptl_crystal_size_mid 0.065
_exptl_crystal_size_min 0.042
_refine_diff_density_max 1.166
_refine_diff_density_min -0.946
_refine_diff_density_rms 0.264
_refine_ls_abs_structure_details
;
 Flack x determined using 3572 quotients [(I+)-(I-)]/[(I+)+(I-)]
 (Parsons, Flack and Wagner, Acta Cryst. B69 (2013) 249-259).
;
_refine_ls_abs_structure_Flack -0.011(8)
_refine_ls_extinction_coef 0.00129(6)
_refine_ls_extinction_expression Fc^*^=kFc[1+0.001xFc^2^\l^3^/sin(2\q)]^-1/4^
_refine_ls_extinction_method 'SHELXL-2018/3 (Sheldrick 2018)'
_refine_ls_goodness_of_fit_ref 1.056
_refine_ls_hydrogen_treatment constr
_refine_ls_matrix_type full
_refine_ls_number_parameters 520
_refine_ls_number_reflns 10475
_refine_ls_number_restraints 6
_refine_ls_restrained_S_all 1.055
_refine_ls_R_factor_all 0.0501
_refine_ls_R_factor_gt 0.0373
_refine_ls_shift/su_max 0.001
_refine_ls_shift/su_mean 0.000
_refine_ls_structure_factor_coef Fsqd
_refine_ls_weighting_details 'w=1/[\s^2^(Fo^2^)+(0.0344P)^2^] where P=(Fo^2^+2Fc^2^)/3'
_refine_ls_weighting_scheme calc
_refine_ls_wR_factor_gt 0.0742
_refine_ls_wR_factor_ref 0.0896
_reflns_Friedel_coverage 0.806
_reflns_Friedel_fraction_full 0.996
_reflns_Friedel_fraction_max 0.992
_reflns_number_gt 9148
_reflns_number_total 10475
_reflns_threshold_expression 'I > 2\s(I)'
_cod_data_source_file d5dt01465d2.cif
_cod_data_source_block SEu
_cod_depositor_comments 'Adding full bibliography for 7719134--7719137.cif.'
_cod_database_code 7719135
_shelx_shelxl_version_number 2018/3
_shelx_space_group_comment
;
The symmetry employed for this shelxl refinement is uniquely defined
by the following loop, which should always be used as a source of
symmetry information in preference to the above space-group names.
They are only intended as comments.
;
_shelx_estimated_absorpt_t_max 0.846
_shelx_estimated_absorpt_t_min 0.693
_olex2_refinement_description
;
1. Fixed Uiso
 At 1.2 times of:
  All C(H) groups, All C(H,H) groups, All N(H,H) groups
 At 1.5 times of:
  All C(H,H,H) groups
2. Uiso/Uaniso restraints and constraints
Uanis(C3) \\sim Ueq: with sigma of 0.001 and sigma for terminal atoms of 0.002
3.a Ternary CH refined with riding coordinates:
 C4(H4), C24(H24), C9(H9), C14(H14), C19(H19)
3.b Secondary CH2 refined with riding coordinates:
 N1(H1a,H1b), N2(H2a,H2b), N9(H9a,H9b), N10(H10a,H10b), C1(H1c,H1d), C2(H2c,
 H2d), C3(H3a,H3b), C21(H21a,H21b), C22(H22a,H22b), C23(H23a,H23b), N3(H3c,H3d),
  N4(H4a,H4b), C6(H6a,H6b), C7(H7a,H7b), C8(H8a,H8b), N5(H5d,H5e), N6(H6c,H6d),
 C11(H11a,H11b), C12(H12a,H12b), C13(H13a,H13b), N7(H7c,H7d), N8(H8c,H8d),
 C16(H16a,H16b), C17(H17a,H17b), C18(H18a,H18b)
3.c Idealised Me refined as rotating group:
 C5(H5a,H5b,H5c), C25(H25a,H25b,H25c), C10(H10c,H10d,H10e), C15(H15a,H15b,
 H15c), C20(H20a,H20b,H20c)
;
_olex2_submission_special_instructions 'No special instructions were received'

loop_
_space_group_symop_operation_xyz
'x, y, z'
'-x+1/2, -y, z+1/2'
'-x, y+1/2, -z+1/2'
'x+1/2, -y+1/2, -z'

loop_
_atom_site_label
_atom_site_type_symbol
_atom_site_fract_x
_atom_site_fract_y
_atom_site_fract_z
_atom_site_U_iso_or_equiv
_atom_site_adp_type
_atom_site_occupancy
_atom_site_site_symmetry_order
_atom_site_calc_flag
_atom_site_refinement_flags_posn
_atom_site_refinement_flags_adp
_atom_site_refinement_flags_occupancy
_atom_site_disorder_assembly
_atom_site_disorder_group
Eu2 Eu 0.42944(4) 0.64418(3) 0.49620(2) 0.01274(15) Uani 1 1 d . . . . .
Cl1 Cl 0.2681(2) 0.73489(19) 0.53034(11) 0.0170(6) Uani 1 1 d . . . . .
Cl2 Cl 0.3918(2) 0.53300(19) 0.56776(11) 0.0194(7) Uani 1 1 d . . . . .
Cl3 Cl 0.5405(2) 0.73671(19) 0.55695(11) 0.0187(7) Uani 1 1 d . . . . .
Cl4 Cl 0.5725(2) 0.53641(18) 0.46696(11) 0.0183(6) Uani 1 1 d . . . . .
Cl5 Cl 0.4826(2) 0.74294(18) 0.42201(11) 0.0180(6) Uani 1 1 d . . . . .
Cl6 Cl 0.2864(2) 0.5745(2) 0.43769(11) 0.0206(7) Uani 1 1 d . . . . .
Eu1 Eu 0.51984(4) 0.57213(4) 0.19627(2) 0.01171(15) Uani 1 1 d . . . . .
Cl7 Cl 0.3324(2) 0.5834(2) 0.15855(11) 0.0201(7) Uani 1 1 d . . . . .
Cl8 Cl 0.4981(2) 0.40671(18) 0.19460(15) 0.0281(8) Uani 1 1 d . . . . .
Cl9 Cl 0.4552(2) 0.59216(18) 0.28993(10) 0.0154(6) Uani 1 1 d . . . . .
Cl10 Cl 0.7108(2) 0.53964(19) 0.22778(11) 0.0166(7) Uani 1 1 d . . . . .
Cl11 Cl 0.5530(2) 0.73589(17) 0.20164(11) 0.0179(7) Uani 1 1 d . . . . .
Cl12 Cl 0.59653(19) 0.5825(2) 0.10486(10) 0.0173(6) Uani 1 1 d . . . . .
Cl19 Cl 0.5948(2) 0.72984(17) -0.00990(11) 0.0179(7) Uani 1 1 d . . . . .
N1 N 0.2738(7) 0.8368(6) 0.2948(4) 0.014(2) Uani 1 1 d . . . . .
H1A H 0.320142 0.878754 0.292135 0.017 Uiso 1 1 calc R U . . .
H1B H 0.209421 0.857908 0.290046 0.017 Uiso 1 1 calc R U . . .
N2 N 0.2285(7) 0.6659(6) 0.3109(4) 0.018(2) Uani 1 1 d . . . . .
H2A H 0.182290 0.623920 0.313515 0.022 Uiso 1 1 calc R U . . .
H2B H 0.292995 0.644876 0.315624 0.022 Uiso 1 1 calc R U . . .
N9 N 1.0204(7) 0.6487(6) 0.0873(3) 0.015(2) Uani 1 1 d . . . . .
H9A H 1.039139 0.690089 0.066843 0.018 Uiso 1 1 calc R U . . .
H9B H 1.037060 0.600148 0.072796 0.018 Uiso 1 1 calc R U . . .
N10 N 0.9313(7) 0.5902(6) 0.1758(3) 0.019(2) Uani 1 1 d . . . . .
H10A H 0.912941 0.547794 0.195563 0.022 Uiso 1 1 calc R U . . .
H10B H 0.911981 0.637917 0.190529 0.022 Uiso 1 1 calc R U . . .
C1 C 0.2961(9) 0.7734(8) 0.2562(5) 0.018(3) Uani 1 1 d . . . . .
H1C H 0.288584 0.798575 0.223659 0.022 Uiso 1 1 calc R U . . .
H1D H 0.368050 0.753374 0.259508 0.022 Uiso 1 1 calc R U . . .
C2 C 0.2220(9) 0.7022(8) 0.2610(4) 0.018(3) Uani 1 1 d . . . . .
H2C H 0.150531 0.721373 0.254847 0.021 Uiso 1 1 calc R U . . .
H2D H 0.239031 0.659544 0.236669 0.021 Uiso 1 1 calc R U . . .
C3 C 0.2065(9) 0.7285(7) 0.3489(5) 0.015(3) Uani 1 1 d . U . . .
H3A H 0.213717 0.703083 0.381376 0.018 Uiso 1 1 calc R U . . .
H3B H 0.134413 0.748198 0.345477 0.018 Uiso 1 1 calc R U . . .
C4 C 0.2803(9) 0.8008(8) 0.3446(4) 0.015(3) Uani 1 1 d . . . . .
H4 H 0.352503 0.781023 0.350504 0.017 Uiso 1 1 calc R U . . .
C5 C 0.2540(9) 0.8677(8) 0.3819(5) 0.023(3) Uani 1 1 d . . . . .
H5A H 0.301624 0.914118 0.377996 0.034 Uiso 1 1 calc R U . . .
H5B H 0.260772 0.845129 0.414716 0.034 Uiso 1 1 calc R U . . .
H5C H 0.182812 0.886511 0.376794 0.034 Uiso 1 1 calc R U . . .
C21 C 1.0797(9) 0.6567(8) 0.1337(4) 0.018(3) Uani 1 1 d . . . . .
H21A H 1.067101 0.711573 0.148122 0.021 Uiso 1 1 calc R U . . .
H21B H 1.154719 0.651510 0.127111 0.021 Uiso 1 1 calc R U . . .
C22 C 1.0462(8) 0.5899(7) 0.1693(4) 0.015(3) Uani 1 1 d . . . . .
H22A H 1.068479 0.535513 0.157000 0.019 Uiso 1 1 calc R U . . .
H22B H 1.080109 0.599256 0.200994 0.019 Uiso 1 1 calc R U . . .
C23 C 0.8753(8) 0.5823(7) 0.1287(4) 0.013(2) Uani 1 1 d . . . . .
H23A H 0.799709 0.583997 0.134486 0.015 Uiso 1 1 calc R U . . .
H23B H 0.892305 0.528794 0.113507 0.015 Uiso 1 1 calc R U . . .
C24 C 0.9062(8) 0.6519(8) 0.0951(4) 0.016(3) Uani 1 1 d . . . . .
H24 H 0.888274 0.705423 0.110880 0.020 Uiso 1 1 calc R U . . .
C25 C 0.8493(9) 0.6460(9) 0.0464(4) 0.021(3) Uani 1 1 d . . . . .
H25A H 0.866028 0.593472 0.030808 0.032 Uiso 1 1 calc R U . . .
H25B H 0.870945 0.691434 0.025417 0.032 Uiso 1 1 calc R U . . .
H25C H 0.774513 0.649217 0.051983 0.032 Uiso 1 1 calc R U . . .
Eu3 Eu 1.03096(4) 0.41884(4) 0.31014(2) 0.01240(15) Uani 1 1 d . . . . .
Cl13 Cl 0.8437(2) 0.37285(19) 0.33697(12) 0.0200(7) Uani 1 1 d . . . . .
Cl14 Cl 1.0000(2) 0.5817(2) 0.32782(14) 0.0316(9) Uani 1 1 d . . . . .
Cl15 Cl 1.0993(2) 0.38186(19) 0.39848(11) 0.0196(7) Uani 1 1 d . . . . .
Cl16 Cl 1.2064(2) 0.47656(18) 0.27253(11) 0.0164(7) Uani 1 1 d . . . . .
Cl17 Cl 1.1090(2) 0.26791(18) 0.28452(11) 0.0194(7) Uani 1 1 d . . . . .
Cl18 Cl 0.95399(19) 0.41257(18) 0.21736(10) 0.0158(6) Uani 1 1 d . . . . .
N3 N 0.5495(7) 0.7941(6) 0.0919(4) 0.016(2) Uani 1 1 d . . . . .
H3C H 0.548253 0.763798 0.119676 0.019 Uiso 1 1 calc R U . . .
H3D H 0.557093 0.758894 0.066553 0.019 Uiso 1 1 calc R U . . .
N4 N 0.5283(8) 0.9592(6) 0.1279(4) 0.022(2) Uani 1 1 d . . . . .
H4A H 0.528910 0.988180 0.099684 0.026 Uiso 1 1 calc R U . . .
H4B H 0.521534 0.995681 0.152773 0.026 Uiso 1 1 calc R U . . .
C6 C 0.6402(9) 0.8515(8) 0.0934(5) 0.024(3) Uani 1 1 d . . . . .
H6A H 0.646330 0.880263 0.061890 0.029 Uiso 1 1 calc R U . . .
H6B H 0.704374 0.819523 0.098683 0.029 Uiso 1 1 calc R U . . .
C7 C 0.6284(9) 0.9138(8) 0.1332(5) 0.022(3) Uani 1 1 d . . . . .
H7A H 0.630302 0.885695 0.165060 0.026 Uiso 1 1 calc R U . . .
H7B H 0.686690 0.953279 0.131983 0.026 Uiso 1 1 calc R U . . .
C8 C 0.4372(9) 0.9016(7) 0.1280(4) 0.017(3) Uani 1 1 d . . . . .
H8A H 0.372461 0.933280 0.123701 0.020 Uiso 1 1 calc R U . . .
H8B H 0.433493 0.872384 0.159436 0.020 Uiso 1 1 calc R U . . .
C9 C 0.4486(8) 0.8393(7) 0.0868(5) 0.016(3) Uani 1 1 d . . . . .
H9 H 0.448564 0.869466 0.055204 0.020 Uiso 1 1 calc R U . . .
C10 C 0.3598(9) 0.7770(8) 0.0867(5) 0.022(3) Uani 1 1 d . . . . .
H10C H 0.358458 0.747664 0.117722 0.034 Uiso 1 1 calc R U . . .
H10D H 0.370009 0.737570 0.060239 0.034 Uiso 1 1 calc R U . . .
H10E H 0.294050 0.805990 0.082014 0.034 Uiso 1 1 calc R U . . .
N5 N 0.8349(7) 0.7167(6) 0.3634(4) 0.015(2) Uani 1 1 d . . . . .
H5D H 0.888353 0.681149 0.368086 0.018 Uiso 1 1 calc R U . . .
H5E H 0.804890 0.726019 0.392767 0.018 Uiso 1 1 calc R U . . .
N6 N 0.7148(7) 0.8156(6) 0.2980(4) 0.015(2) Uani 1 1 d . . . . .
H6C H 0.661885 0.850793 0.291453 0.018 Uiso 1 1 calc R U . . .
H6D H 0.748010 0.804274 0.269696 0.018 Uiso 1 1 calc R U . . .
C11 C 0.8773(9) 0.7971(7) 0.3442(4) 0.015(3) Uani 1 1 d . . . . .
H11A H 0.918141 0.786697 0.314430 0.018 Uiso 1 1 calc R U . . .
H11B H 0.923736 0.822136 0.368644 0.018 Uiso 1 1 calc R U . . .
C12 C 0.7892(8) 0.8558(8) 0.3329(4) 0.017(3) Uani 1 1 d . . . . .
H12A H 0.752486 0.870481 0.363170 0.020 Uiso 1 1 calc R U . . .
H12B H 0.816992 0.906891 0.318351 0.020 Uiso 1 1 calc R U . . .
C13 C 0.6729(9) 0.7381(7) 0.3191(4) 0.016(3) Uani 1 1 d . . . . .
H13A H 0.623953 0.712948 0.295791 0.019 Uiso 1 1 calc R U . . .
H13B H 0.634094 0.751166 0.349092 0.019 Uiso 1 1 calc R U . . .
C14 C 0.7573(9) 0.6771(8) 0.3308(5) 0.017(3) Uani 1 1 d . . . . .
H14 H 0.792755 0.661648 0.299841 0.020 Uiso 1 1 calc R U . . .
C15 C 0.7167(9) 0.5997(7) 0.3542(5) 0.018(3) Uani 1 1 d . . . . .
H15A H 0.774167 0.561750 0.360208 0.027 Uiso 1 1 calc R U . . .
H15B H 0.666276 0.573521 0.332599 0.027 Uiso 1 1 calc R U . . .
H15C H 0.683183 0.613587 0.385023 0.027 Uiso 1 1 calc R U . . .
N7 N 0.4885(6) 0.5563(6) 0.0029(4) 0.016(2) Uani 1 1 d . . . . .
H7C H 0.527170 0.566823 0.029783 0.019 Uiso 1 1 calc R U . . .
H7D H 0.486753 0.602916 -0.015299 0.019 Uiso 1 1 calc R U . . .
N8 N 0.4272(8) 0.3885(6) 0.0170(4) 0.022(3) Uani 1 1 d . . . . .
H8C H 0.389003 0.380493 -0.010335 0.027 Uiso 1 1 calc R U . . .
H8D H 0.426541 0.340917 0.034353 0.027 Uiso 1 1 calc R U . . .
C16 C 0.3804(8) 0.5349(7) 0.0183(4) 0.015(3) Uani 1 1 d . . . . .
H16A H 0.335838 0.529406 -0.010732 0.018 Uiso 1 1 calc R U . . .
H16B H 0.352091 0.579763 0.038665 0.018 Uiso 1 1 calc R U . . .
C17 C 0.3794(9) 0.4556(7) 0.0465(5) 0.017(3) Uani 1 1 d . . . . .
H17A H 0.418488 0.462646 0.077057 0.020 Uiso 1 1 calc R U . . .
H17B H 0.307269 0.440739 0.054758 0.020 Uiso 1 1 calc R U . . .
C18 C 0.5370(8) 0.4091(7) 0.0030(5) 0.019(3) Uani 1 1 d . . . . .
H18A H 0.566501 0.363604 -0.016404 0.023 Uiso 1 1 calc R U . . .
H18B H 0.579498 0.415453 0.032680 0.023 Uiso 1 1 calc R U . . .
C19 C 0.5401(9) 0.4882(7) -0.0262(4) 0.017(3) Uani 1 1 d . . . . .
H19 H 0.501146 0.480007 -0.057137 0.021 Uiso 1 1 calc R U . . .
C20 C 0.6506(9) 0.5129(8) -0.0379(5) 0.021(3) Uani 1 1 d . . . . .
H20A H 0.650189 0.563510 -0.057248 0.032 Uiso 1 1 calc R U . . .
H20B H 0.684109 0.468825 -0.056337 0.032 Uiso 1 1 calc R U . . .
H20C H 0.688664 0.522402 -0.007686 0.032 Uiso 1 1 calc R U . . .

loop_
_atom_site_aniso_label
_atom_site_aniso_U_11
_atom_site_aniso_U_22
_atom_site_aniso_U_33
_atom_site_aniso_U_23
_atom_site_aniso_U_13
_atom_site_aniso_U_12
Eu2 0.0147(3) 0.0106(3) 0.0129(3) 0.0003(3) 0.0000(2) 0.0004(3)
Cl1 0.0151(14) 0.0175(16) 0.0183(17) -0.0029(13) -0.0015(12) 0.0019(12)
Cl2 0.0218(15) 0.0165(16) 0.0198(18) 0.0063(13) 0.0040(12) 0.0037(12)
Cl3 0.0168(15) 0.0238(16) 0.0155(16) -0.0008(13) -0.0015(12) -0.0051(13)
Cl4 0.0184(14) 0.0175(15) 0.0191(17) -0.0016(13) -0.0006(13) 0.0031(13)
Cl5 0.0209(14) 0.0174(16) 0.0156(16) 0.0034(13) -0.0003(13) -0.0007(13)
Cl6 0.0227(15) 0.0183(16) 0.0209(18) -0.0016(15) -0.0047(12) -0.0022(14)
Eu1 0.0115(3) 0.0114(3) 0.0122(3) 0.0002(3) 0.0000(2) 0.0008(2)
Cl7 0.0137(13) 0.0265(17) 0.0202(17) -0.0006(15) -0.0046(11) 0.0022(13)
Cl8 0.0139(14) 0.0108(15) 0.060(2) 0.0000(17) -0.0006(14) -0.0016(11)
Cl9 0.0155(14) 0.0180(16) 0.0128(15) 0.0023(12) 0.0016(10) 0.0014(12)
Cl10 0.0150(14) 0.0183(16) 0.0165(17) -0.0027(13) 0.0001(12) 0.0024(12)
Cl11 0.0266(16) 0.0119(14) 0.0150(16) 0.0012(13) 0.0020(12) -0.0013(12)
Cl12 0.0169(13) 0.0239(16) 0.0112(15) -0.0002(14) -0.0004(11) -0.0001(13)
Cl19 0.0220(15) 0.0139(15) 0.0179(18) -0.0001(13) -0.0010(12) 0.0009(12)
N1 0.010(5) 0.005(5) 0.026(7) 0.001(4) 0.003(4) 0.003(4)
N2 0.019(5) 0.008(5) 0.028(7) -0.005(5) 0.003(5) -0.003(4)
N9 0.023(5) 0.008(5) 0.014(5) 0.001(4) 0.004(4) 0.004(5)
N10 0.025(5) 0.012(5) 0.020(6) 0.001(4) 0.004(5) 0.001(5)
C1 0.013(6) 0.024(7) 0.018(7) 0.010(6) 0.000(5) 0.004(5)
C2 0.012(6) 0.024(7) 0.017(7) -0.013(6) 0.001(5) -0.001(5)
C3 0.015(3) 0.014(3) 0.015(3) -0.0004(14) -0.0001(14) 0.0000(14)
C4 0.016(6) 0.012(7) 0.015(7) -0.002(5) -0.005(5) 0.001(5)
C5 0.023(7) 0.029(8) 0.017(7) -0.008(6) -0.002(5) -0.001(6)
C21 0.016(6) 0.023(7) 0.014(7) 0.006(6) -0.003(5) -0.006(6)
C22 0.018(6) 0.018(7) 0.010(6) 0.001(5) -0.002(5) 0.005(5)
C23 0.015(5) 0.013(6) 0.009(6) -0.001(5) -0.003(4) -0.001(5)
C24 0.010(6) 0.018(7) 0.021(7) 0.005(6) -0.001(5) 0.003(5)
C25 0.024(6) 0.030(8) 0.010(7) 0.002(6) -0.001(5) -0.002(6)
Eu3 0.0123(3) 0.0110(3) 0.0139(3) -0.0001(3) 0.0008(2) -0.0006(2)
Cl13 0.0155(14) 0.0229(18) 0.0215(18) 0.0000(14) 0.0030(12) -0.0032(13)
Cl14 0.0173(15) 0.0124(16) 0.065(3) -0.0069(18) 0.0095(14) -0.0005(12)
Cl15 0.0188(15) 0.0251(17) 0.0150(17) -0.0011(13) -0.0004(12) 0.0035(12)
Cl16 0.0140(14) 0.0166(16) 0.0187(17) 0.0003(14) 0.0012(12) -0.0036(12)
Cl17 0.0306(16) 0.0119(15) 0.0158(17) 0.0014(13) 0.0072(13) 0.0051(13)
Cl18 0.0141(13) 0.0168(15) 0.0167(16) 0.0031(13) -0.0016(11) -0.0004(12)
N3 0.019(5) 0.013(5) 0.016(6) -0.003(4) 0.003(4) 0.001(4)
N4 0.033(6) 0.014(6) 0.019(6) -0.002(5) 0.000(5) -0.002(5)
C6 0.014(6) 0.023(7) 0.035(9) -0.007(7) -0.004(6) -0.006(6)
C7 0.023(6) 0.020(7) 0.022(8) 0.001(6) 0.002(5) -0.008(6)
C8 0.027(6) 0.012(6) 0.013(7) 0.002(5) -0.001(5) 0.002(5)
C9 0.017(6) 0.012(6) 0.019(7) 0.008(5) -0.004(5) 0.000(5)
C10 0.023(6) 0.024(8) 0.021(8) 0.003(6) 0.004(6) 0.003(6)
N5 0.009(5) 0.015(6) 0.020(6) 0.000(5) 0.001(4) 0.002(4)
N6 0.007(4) 0.023(6) 0.016(6) -0.003(5) 0.003(4) 0.006(4)
C11 0.022(6) 0.012(6) 0.011(7) 0.002(5) -0.004(5) -0.002(5)
C12 0.016(6) 0.015(7) 0.018(7) -0.006(6) -0.002(5) 0.000(5)
C13 0.016(6) 0.017(7) 0.015(7) 0.006(5) -0.002(5) 0.000(5)
C14 0.012(6) 0.026(8) 0.012(7) -0.006(6) 0.002(5) 0.001(5)
C15 0.019(6) 0.013(7) 0.021(8) -0.003(6) 0.000(5) -0.001(5)
N7 0.019(5) 0.011(5) 0.018(6) 0.000(5) 0.001(4) -0.004(4)
N8 0.018(5) 0.011(5) 0.037(7) 0.004(5) 0.008(5) -0.004(4)
C16 0.015(6) 0.014(6) 0.017(7) -0.006(5) 0.000(5) 0.001(5)
C17 0.023(6) 0.012(6) 0.016(7) 0.002(5) 0.010(5) -0.002(5)
C18 0.011(5) 0.013(6) 0.033(8) 0.006(6) 0.001(5) 0.001(5)
C19 0.020(6) 0.022(7) 0.010(6) -0.002(5) 0.002(5) 0.001(5)
C20 0.022(7) 0.016(7) 0.026(8) -0.005(6) 0.003(6) -0.004(5)

loop_
_atom_type_symbol
_atom_type_description
_atom_type_scat_dispersion_real
_atom_type_scat_dispersion_imag
_atom_type_scat_source
C C 0.0033 0.0016 'International Tables Vol C Tables 4.2.6.8 and 6.1.1.4'
H H 0.0000 0.0000 'International Tables Vol C Tables 4.2.6.8 and 6.1.1.4'
Cl Cl 0.1484 0.1585 'International Tables Vol C Tables 4.2.6.8 and 6.1.1.4'
Eu Eu -0.1578 3.6682 'International Tables Vol C Tables 4.2.6.8 and 6.1.1.4'
N N 0.0061 0.0033 'International Tables Vol C Tables 4.2.6.8 and 6.1.1.4'

loop_
_geom_angle_atom_site_label_1
_geom_angle_atom_site_label_2
_geom_angle_atom_site_label_3
_geom_angle
_geom_angle_site_symmetry_1
_geom_angle_site_symmetry_3
_geom_angle_publ_flag
Cl2 Eu2 Cl1 88.39(9) . . ?
Cl3 Eu2 Cl1 83.67(9) . . ?
Cl3 Eu2 Cl2 90.88(10) . . ?
Cl3 Eu2 Cl4 100.75(9) . . ?
Cl3 Eu2 Cl5 90.21(10) . . ?
Cl3 Eu2 Cl6 168.07(9) . . ?
Cl4 Eu2 Cl1 171.82(9) . . ?
Cl4 Eu2 Cl2 84.68(9) . . ?
Cl4 Eu2 Cl5 89.13(9) . . ?
Cl4 Eu2 Cl6 91.07(9) . . ?
Cl5 Eu2 Cl1 97.79(9) . . ?
Cl5 Eu2 Cl2 173.81(9) . . ?
Cl5 Eu2 Cl6 88.33(10) . . ?
Cl6 Eu2 Cl1 84.80(9) . . ?
Cl6 Eu2 Cl2 91.84(10) . . ?
Cl7 Eu1 Cl8 88.12(10) . . ?
Cl7 Eu1 Cl9 94.76(9) . . ?
Cl7 Eu1 Cl10 171.65(10) . . ?
Cl7 Eu1 Cl11 95.67(10) . . ?
Cl7 Eu1 Cl12 88.01(9) . . ?
Cl8 Eu1 Cl9 95.90(10) . . ?
Cl8 Eu1 Cl12 94.80(11) . . ?
Cl10 Eu1 Cl8 84.54(9) . . ?
Cl10 Eu1 Cl9 89.94(9) . . ?
Cl10 Eu1 Cl11 91.74(9) . . ?
Cl10 Eu1 Cl12 88.66(9) . . ?
Cl11 Eu1 Cl8 176.14(10) . . ?
Cl11 Eu1 Cl9 83.08(9) . . ?
Cl11 Eu1 Cl12 86.09(9) . . ?
Cl12 Eu1 Cl9 169.03(9) . . ?
H1A N1 H1B 107.9 . . ?
C1 N1 H1A 109.3 . . ?
C1 N1 H1B 109.3 . . ?
C4 N1 H1A 109.3 . . ?
C4 N1 H1B 109.3 . . ?
C4 N1 C1 111.7(9) . . ?
H2A N2 H2B 108.0 . . ?
C2 N2 H2A 109.3 . . ?
C2 N2 H2B 109.3 . . ?
C3 N2 H2A 109.3 . . ?
C3 N2 H2B 109.3 . . ?
C3 N2 C2 111.5(9) . . ?
H9A N9 H9B 107.9 . . ?
C21 N9 H9A 109.2 . . ?
C21 N9 H9B 109.2 . . ?
C24 N9 H9A 109.2 . . ?
C24 N9 H9B 109.2 . . ?
C24 N9 C21 112.2(9) . . ?
H10A N10 H10B 107.9 . . ?
C22 N10 H10A 109.2 . . ?
C22 N10 H10B 109.2 . . ?
C23 N10 H10A 109.2 . . ?
C23 N10 H10B 109.2 . . ?
C23 N10 C22 112.1(9) . . ?
N1 C1 H1C 109.7 . . ?
N1 C1 H1D 109.7 . . ?
H1C C1 H1D 108.2 . . ?
C2 C1 N1 109.9(9) . . ?
C2 C1 H1C 109.7 . . ?
C2 C1 H1D 109.7 . . ?
N2 C2 C1 110.4(10) . . ?
N2 C2 H2C 109.6 . . ?
N2 C2 H2D 109.6 . . ?
C1 C2 H2C 109.6 . . ?
C1 C2 H2D 109.6 . . ?
H2C C2 H2D 108.1 . . ?
N2 C3 H3A 109.5 . . ?
N2 C3 H3B 109.5 . . ?
N2 C3 C4 110.7(10) . . ?
H3A C3 H3B 108.1 . . ?
C4 C3 H3A 109.5 . . ?
C4 C3 H3B 109.5 . . ?
N1 C4 C3 109.8(9) . . ?
N1 C4 H4 109.0 . . ?
N1 C4 C5 109.0(10) . . ?
C3 C4 H4 109.0 . . ?
C3 C4 C5 110.9(10) . . ?
C5 C4 H4 109.0 . . ?
C4 C5 H5A 109.5 . . ?
C4 C5 H5B 109.5 . . ?
C4 C5 H5C 109.5 . . ?
H5A C5 H5B 109.5 . . ?
H5A C5 H5C 109.5 . . ?
H5B C5 H5C 109.5 . . ?
N9 C21 H21A 109.7 . . ?
N9 C21 H21B 109.7 . . ?
N9 C21 C22 110.0(9) . . ?
H21A C21 H21B 108.2 . . ?
C22 C21 H21A 109.7 . . ?
C22 C21 H21B 109.7 . . ?
N10 C22 C21 111.0(9) . . ?
N10 C22 H22A 109.4 . . ?
N10 C22 H22B 109.4 . . ?
C21 C22 H22A 109.4 . . ?
C21 C22 H22B 109.4 . . ?
H22A C22 H22B 108.0 . . ?
N10 C23 H23A 109.7 . . ?
N10 C23 H23B 109.7 . . ?
N10 C23 C24 109.8(9) . . ?
H23A C23 H23B 108.2 . . ?
C24 C23 H23A 109.7 . . ?
C24 C23 H23B 109.7 . . ?
N9 C24 C23 108.9(9) . . ?
N9 C24 H24 108.8 . . ?
N9 C24 C25 110.2(10) . . ?
C23 C24 H24 108.8 . . ?
C23 C24 C25 111.2(10) . . ?
C25 C24 H24 108.8 . . ?
C24 C25 H25A 109.5 . . ?
C24 C25 H25B 109.5 . . ?
C24 C25 H25C 109.5 . . ?
H25A C25 H25B 109.5 . . ?
H25A C25 H25C 109.5 . . ?
H25B C25 H25C 109.5 . . ?
Cl13 Eu3 Cl14 95.18(9) . . ?
Cl13 Eu3 Cl15 89.08(10) . . ?
Cl13 Eu3 Cl16 171.69(10) . . ?
Cl13 Eu3 Cl17 98.98(10) . . ?
Cl13 Eu3 Cl18 85.32(9) . . ?
Cl14 Eu3 Cl17 165.82(9) . . ?
Cl14 Eu3 Cl18 98.60(10) . . ?
Cl15 Eu3 Cl14 96.01(11) . . ?
Cl15 Eu3 Cl16 98.82(9) . . ?
Cl15 Eu3 Cl17 84.93(9) . . ?
Cl15 Eu3 Cl18 164.76(9) . . ?
Cl16 Eu3 Cl14 81.52(9) . . ?
Cl16 Eu3 Cl17 84.36(9) . . ?
Cl16 Eu3 Cl18 87.64(9) . . ?
Cl17 Eu3 Cl18 81.97(9) . . ?
H3C N3 H3D 107.9 . . ?
C6 N3 H3C 109.2 . . ?
C6 N3 H3D 109.2 . . ?
C6 N3 C9 112.2(9) . . ?
C9 N3 H3C 109.2 . . ?
C9 N3 H3D 109.2 . . ?
H4A N4 H4B 107.9 . . ?
C7 N4 H4A 109.3 . . ?
C7 N4 H4B 109.3 . . ?
C7 N4 C8 111.7(9) . . ?
C8 N4 H4A 109.3 . . ?
C8 N4 H4B 109.3 . . ?
N3 C6 H6A 109.4 . . ?
N3 C6 H6B 109.4 . . ?
N3 C6 C7 111.1(10) . . ?
H6A C6 H6B 108.0 . . ?
C7 C6 H6A 109.4 . . ?
C7 C6 H6B 109.4 . . ?
N4 C7 C6 110.4(10) . . ?
N4 C7 H7A 109.6 . . ?
N4 C7 H7B 109.6 . . ?
C6 C7 H7A 109.6 . . ?
C6 C7 H7B 109.6 . . ?
H7A C7 H7B 108.1 . . ?
N4 C8 H8A 109.7 . . ?
N4 C8 H8B 109.7 . . ?
N4 C8 C9 109.7(10) . . ?
H8A C8 H8B 108.2 . . ?
C9 C8 H8A 109.7 . . ?
C9 C8 H8B 109.7 . . ?
N3 C9 C8 109.7(9) . . ?
N3 C9 H9 108.8 . . ?
N3 C9 C10 109.2(9) . . ?
C8 C9 H9 108.8 . . ?
C8 C9 C10 111.6(10) . . ?
C10 C9 H9 108.8 . . ?
C9 C10 H10C 109.5 . . ?
C9 C10 H10D 109.5 . . ?
C9 C10 H10E 109.5 . . ?
H10C C10 H10D 109.5 . . ?
H10C C10 H10E 109.5 . . ?
H10D C10 H10E 109.5 . . ?
H5D N5 H5E 107.7 . . ?
C11 N5 H5D 108.8 . . ?
C11 N5 H5E 108.8 . . ?
C14 N5 H5D 108.8 . . ?
C14 N5 H5E 108.8 . . ?
C14 N5 C11 113.8(10) . . ?
H6C N6 H6D 108.1 . . ?
C12 N6 H6C 109.6 . . ?
C12 N6 H6D 109.6 . . ?
C13 N6 H6C 109.6 . . ?
C13 N6 H6D 109.6 . . ?
C13 N6 C12 110.5(9) . . ?
N5 C11 H11A 109.7 . . ?
N5 C11 H11B 109.7 . . ?
N5 C11 C12 110.0(9) . . ?
H11A C11 H11B 108.2 . . ?
C12 C11 H11A 109.7 . . ?
C12 C11 H11B 109.7 . . ?
N6 C12 C11 109.7(10) . . ?
N6 C12 H12A 109.7 . . ?
N6 C12 H12B 109.7 . . ?
C11 C12 H12A 109.7 . . ?
C11 C12 H12B 109.7 . . ?
H12A C12 H12B 108.2 . . ?
N6 C13 H13A 109.2 . . ?
N6 C13 H13B 109.2 . . ?
N6 C13 C14 112.0(9) . . ?
H13A C13 H13B 107.9 . . ?
C14 C13 H13A 109.2 . . ?
C14 C13 H13B 109.2 . . ?
N5 C14 C13 109.3(10) . . ?
N5 C14 H14 108.4 . . ?
N5 C14 C15 109.5(10) . . ?
C13 C14 H14 108.4 . . ?
C15 C14 C13 112.8(10) . . ?
C15 C14 H14 108.4 . . ?
C14 C15 H15A 109.5 . . ?
C14 C15 H15B 109.5 . . ?
C14 C15 H15C 109.5 . . ?
H15A C15 H15B 109.5 . . ?
H15A C15 H15C 109.5 . . ?
H15B C15 H15C 109.5 . . ?
H7C N7 H7D 107.8 . . ?
C16 N7 H7C 109.0 . . ?
C16 N7 H7D 109.0 . . ?
C16 N7 C19 112.9(9) . . ?
C19 N7 H7C 109.0 . . ?
C19 N7 H7D 109.0 . . ?
H8C N8 H8D 108.0 . . ?
C17 N8 H8C 109.3 . . ?
C17 N8 H8D 109.3 . . ?
C17 N8 C18 111.5(9) . . ?
C18 N8 H8C 109.3 . . ?
C18 N8 H8D 109.3 . . ?
N7 C16 H16A 109.5 . . ?
N7 C16 H16B 109.5 . . ?
N7 C16 C17 110.6(9) . . ?
H16A C16 H16B 108.1 . . ?
C17 C16 H16A 109.5 . . ?
C17 C16 H16B 109.5 . . ?
N8 C17 C16 109.9(10) . . ?
N8 C17 H17A 109.7 . . ?
N8 C17 H17B 109.7 . . ?
C16 C17 H17A 109.7 . . ?
C16 C17 H17B 109.7 . . ?
H17A C17 H17B 108.2 . . ?
N8 C18 H18A 109.6 . . ?
N8 C18 H18B 109.6 . . ?
N8 C18 C19 110.4(9) . . ?
H18A C18 H18B 108.1 . . ?
C19 C18 H18A 109.6 . . ?
C19 C18 H18B 109.6 . . ?
N7 C19 H19 109.1 . . ?
C18 C19 N7 108.9(9) . . ?
C18 C19 H19 109.1 . . ?
C18 C19 C20 111.2(10) . . ?
C20 C19 N7 109.4(10) . . ?
C20 C19 H19 109.1 . . ?
C19 C20 H20A 109.5 . . ?
C19 C20 H20B 109.5 . . ?
C19 C20 H20C 109.5 . . ?
H20A C20 H20B 109.5 . . ?
H20A C20 H20C 109.5 . . ?
H20B C20 H20C 109.5 . . ?

loop_
_geom_bond_atom_site_label_1
_geom_bond_atom_site_label_2
_geom_bond_distance
_geom_bond_site_symmetry_2
_geom_bond_publ_flag
Eu2 Cl1 2.722(3) . ?
Eu2 Cl2 2.719(3) . ?
Eu2 Cl3 2.670(3) . ?
Eu2 Cl4 2.672(3) . ?
Eu2 Cl5 2.689(3) . ?
Eu2 Cl6 2.702(3) . ?
Eu1 Cl7 2.644(3) . ?
Eu1 Cl8 2.704(3) . ?
Eu1 Cl9 2.734(3) . ?
Eu1 Cl10 2.670(3) . ?
Eu1 Cl11 2.700(3) . ?
Eu1 Cl12 2.713(3) . ?
N1 H1A 0.9100 . ?
N1 H1B 0.9100 . ?
N1 C1 1.510(16) . ?
N1 C4 1.497(15) . ?
N2 H2A 0.9100 . ?
N2 H2B 0.9100 . ?
N2 C2 1.498(16) . ?
N2 C3 1.488(15) . ?
N9 H9A 0.9100 . ?
N9 H9B 0.9100 . ?
N9 C21 1.499(14) . ?
N9 C24 1.492(13) . ?
N10 H10A 0.9100 . ?
N10 H10B 0.9100 . ?
N10 C22 1.496(14) . ?
N10 C23 1.492(14) . ?
C1 H1C 0.9900 . ?
C1 H1D 0.9900 . ?
C1 C2 1.508(17) . ?
C2 H2C 0.9900 . ?
C2 H2D 0.9900 . ?
C3 H3A 0.9900 . ?
C3 H3B 0.9900 . ?
C3 C4 1.518(16) . ?
C4 H4 1.0000 . ?
C4 C5 1.534(17) . ?
C5 H5A 0.9800 . ?
C5 H5B 0.9800 . ?
C5 H5C 0.9800 . ?
C21 H21A 0.9900 . ?
C21 H21B 0.9900 . ?
C21 C22 1.525(16) . ?
C22 H22A 0.9900 . ?
C22 H22B 0.9900 . ?
C23 H23A 0.9900 . ?
C23 H23B 0.9900 . ?
C23 C24 1.516(16) . ?
C24 H24 1.0000 . ?
C24 C25 1.534(16) . ?
C25 H25A 0.9800 . ?
C25 H25B 0.9800 . ?
C25 H25C 0.9800 . ?
Eu3 Cl13 2.640(3) . ?
Eu3 Cl14 2.721(3) . ?
Eu3 Cl15 2.660(3) . ?
Eu3 Cl16 2.664(3) . ?
Eu3 Cl17 2.745(3) . ?
Eu3 Cl18 2.747(3) . ?
N3 H3C 0.9100 . ?
N3 H3D 0.9100 . ?
N3 C6 1.499(14) . ?
N3 C9 1.503(14) . ?
N4 H4A 0.9100 . ?
N4 H4B 0.9100 . ?
N4 C7 1.498(16) . ?
N4 C8 1.504(15) . ?
C6 H6A 0.9900 . ?
C6 H6B 0.9900 . ?
C6 C7 1.500(18) . ?
C7 H7A 0.9900 . ?
C7 H7B 0.9900 . ?
C8 H8A 0.9900 . ?
C8 H8B 0.9900 . ?
C8 C9 1.528(16) . ?
C9 H9 1.0000 . ?
C9 C10 1.530(16) . ?
C10 H10C 0.9800 . ?
C10 H10D 0.9800 . ?
C10 H10E 0.9800 . ?
N5 H5D 0.9100 . ?
N5 H5E 0.9100 . ?
N5 C11 1.513(14) . ?
N5 C14 1.493(15) . ?
N6 H6C 0.9100 . ?
N6 H6D 0.9100 . ?
N6 C12 1.507(14) . ?
N6 C13 1.490(15) . ?
C11 H11A 0.9900 . ?
C11 H11B 0.9900 . ?
C11 C12 1.519(16) . ?
C12 H12A 0.9900 . ?
C12 H12B 0.9900 . ?
C13 H13A 0.9900 . ?
C13 H13B 0.9900 . ?
C13 C14 1.509(16) . ?
C14 H14 1.0000 . ?
C14 C15 1.509(17) . ?
C15 H15A 0.9800 . ?
C15 H15B 0.9800 . ?
C15 H15C 0.9800 . ?
N7 H7C 0.9100 . ?
N7 H7D 0.9100 . ?
N7 C16 1.501(13) . ?
N7 C19 1.520(14) . ?
N8 H8C 0.9100 . ?
N8 H8D 0.9100 . ?
N8 C17 1.494(15) . ?
N8 C18 1.508(14) . ?
C16 H16A 0.9900 . ?
C16 H16B 0.9900 . ?
C16 C17 1.505(16) . ?
C17 H17A 0.9900 . ?
C17 H17B 0.9900 . ?
C18 H18A 0.9900 . ?
C18 H18B 0.9900 . ?
C18 C19 1.518(16) . ?
C19 H19 1.0000 . ?
C19 C20 1.518(16) . ?
C20 H20A 0.9800 . ?
C20 H20B 0.9800 . ?
C20 H20C 0.9800 . ?

loop_
_geom_torsion_atom_site_label_1
_geom_torsion_atom_site_label_2
_geom_torsion_atom_site_label_3
_geom_torsion_atom_site_label_4
_geom_torsion
_geom_torsion_site_symmetry_1
_geom_torsion_site_symmetry_2
_geom_torsion_site_symmetry_3
_geom_torsion_site_symmetry_4
_geom_torsion_publ_flag
N1 C1 C2 N2 -56.5(12) . . . . ?
N2 C3 C4 N1 56.2(12) . . . . ?
N2 C3 C4 C5 176.8(10) . . . . ?
N9 C21 C22 N10 -53.1(13) . . . . ?
N10 C23 C24 N9 58.9(12) . . . . ?
N10 C23 C24 C25 -179.5(9) . . . . ?
C1 N1 C4 C3 -56.7(12) . . . . ?
C1 N1 C4 C5 -178.4(9) . . . . ?
C2 N2 C3 C4 -57.3(12) . . . . ?
C3 N2 C2 C1 57.6(12) . . . . ?
C4 N1 C1 C2 57.2(12) . . . . ?
C21 N9 C24 C23 -59.4(13) . . . . ?
C21 N9 C24 C25 178.4(10) . . . . ?
C22 N10 C23 C24 -58.0(12) . . . . ?
C23 N10 C22 C21 55.1(13) . . . . ?
C24 N9 C21 C22 56.5(13) . . . . ?
N3 C6 C7 N4 -55.3(14) . . . . ?
N4 C8 C9 N3 56.6(12) . . . . ?
N4 C8 C9 C10 177.7(9) . . . . ?
C6 N3 C9 C8 -56.2(13) . . . . ?
C6 N3 C9 C10 -178.8(11) . . . . ?
C7 N4 C8 C9 -58.1(12) . . . . ?
C8 N4 C7 C6 57.4(13) . . . . ?
C9 N3 C6 C7 55.9(14) . . . . ?
N5 C11 C12 N6 -55.8(13) . . . . ?
N6 C13 C14 N5 55.3(13) . . . . ?
N6 C13 C14 C15 177.4(10) . . . . ?
C11 N5 C14 C13 -53.5(12) . . . . ?
C11 N5 C14 C15 -177.6(9) . . . . ?
C12 N6 C13 C14 -59.3(12) . . . . ?
C13 N6 C12 C11 58.9(12) . . . . ?
C14 N5 C11 C12 54.8(12) . . . . ?
N7 C16 C17 N8 -56.2(13) . . . . ?
N8 C18 C19 N7 55.7(13) . . . . ?
N8 C18 C19 C20 176.4(10) . . . . ?
C16 N7 C19 C18 -55.3(12) . . . . ?
C16 N7 C19 C20 -177.0(10) . . . . ?
C17 N8 C18 C19 -59.2(14) . . . . ?
C18 N8 C17 C16 58.7(13) . . . . ?
C19 N7 C16 C17 55.9(13) . . . . ?
